data_7227866
loop_
_publ_author_name
'Li, Haoran'
'Sheng, Tianlu'
'Xue, Zhenzhen'
'Zhu, Xiaoquan'
'Hu, Shengmin'
'Wen, Yuehong'
'Fu, Ruibiao'
'Zhuo, Chao'
'Wu, Xintao'

_publ_section_title
;
 Synthesis, structure, characterization, and multifunctional properties of
 a family of rare earth organic frameworks
;
_journal_issue 15
_journal_name_full CrystEngComm
_journal_page_first 2106
_journal_paper_doi 10.1039/C7CE00202E
_journal_volume 19
_journal_year 2017
_chemical_formula_sum 'C10 H13 Er3 O13 S2'
_chemical_formula_weight 907.10
_chemical_name_systematic
; 
 ? 
;
_space_group_IT_number 2
_symmetry_cell_setting triclinic
_symmetry_space_group_name_Hall '-P 1'
_symmetry_space_group_name_H-M 'P -1'
_atom_sites_solution_hydrogens geom
_atom_sites_solution_primary direct
_atom_sites_solution_secondary difmap
_audit_creation_method SHELXL-97
_audit_update_record
;
2017-03-02 deposited with the CCDC.
2017-03-14 downloaded from the CCDC.
;
_cell_angle_alpha 77.79(3)
_cell_angle_beta 76.84(3)
_cell_angle_gamma 79.26(3)
_cell_formula_units_Z 2
_cell_length_a 7.2126(7)
_cell_length_b 9.2072(10)
_cell_length_c 14.3212(2)
_cell_measurement_reflns_used 2815
_cell_measurement_temperature 153(2)
_cell_measurement_theta_max 27.4855
_cell_measurement_theta_min 2.2875
_cell_volume 895.5(2)
_computing_cell_refinement 'CrystalClear (Rigaku Inc., 2008)'
_computing_data_collection 'CrystalClear (Rigaku Inc., 2008)'
_computing_data_reduction 'CrystalClear (Rigaku Inc., 2008)'
_computing_molecular_graphics 'Bruker SHELXTL'
_computing_publication_material 'Bruker SHELXTL'
_computing_structure_refinement 'SHELXL-97 (Sheldrick, 1997)'
_computing_structure_solution 'SHELXS-97 (Sheldrick, 1990)'
_diffrn_ambient_temperature 153(2)
_diffrn_measured_fraction_theta_full 0.959
_diffrn_measured_fraction_theta_max 0.959
_diffrn_measurement_device_type Saturn724
_diffrn_measurement_method CCD_Profile_fitting
_diffrn_radiation_monochromator graphite
_diffrn_radiation_source 'fine-focus sealed tube'
_diffrn_radiation_type MoK\a
_diffrn_radiation_wavelength 0.71073
_diffrn_reflns_av_R_equivalents 0.1397
_diffrn_reflns_av_sigmaI/netI 0.1475
_diffrn_reflns_limit_h_max 9
_diffrn_reflns_limit_h_min -9
_diffrn_reflns_limit_k_max 11
_diffrn_reflns_limit_k_min -11
_diffrn_reflns_limit_l_max 18
_diffrn_reflns_limit_l_min -18
_diffrn_reflns_number 12923
_diffrn_reflns_theta_full 27.49
_diffrn_reflns_theta_max 27.49
_diffrn_reflns_theta_min 2.50
_exptl_absorpt_coefficient_mu 14.229
_exptl_absorpt_correction_T_max 0.7640
_exptl_absorpt_correction_T_min 0.1315
_exptl_absorpt_correction_type numerical
_exptl_crystal_colour 'pale pink'
_exptl_crystal_density_diffrn 3.364
_exptl_crystal_density_method 'not measured'
_exptl_crystal_description flake
_exptl_crystal_F_000 826
_exptl_crystal_size_max 0.24
_exptl_crystal_size_mid 0.18
_exptl_crystal_size_min 0.02
_refine_diff_density_max 13.249
_refine_diff_density_min -6.800
_refine_diff_density_rms 0.970
_refine_ls_extinction_method none
_refine_ls_goodness_of_fit_ref 1.020
_refine_ls_hydrogen_treatment mixed
_refine_ls_matrix_type full
_refine_ls_number_parameters 291
_refine_ls_number_reflns 3950
_refine_ls_number_restraints 878
_refine_ls_restrained_S_all 0.928
_refine_ls_R_factor_all 0.1277
_refine_ls_R_factor_gt 0.1097
_refine_ls_shift/su_max 0.006
_refine_ls_shift/su_mean 0.001
_refine_ls_structure_factor_coef Fsqd
_refine_ls_weighting_details 'calc w=1/[\s^2^(Fo^2^)+(0.1885P)^2^+0.0000P] where P=(Fo^2^+2Fc^2^)/3'
_refine_ls_weighting_scheme calc
_refine_ls_wR_factor_gt 0.2693
_refine_ls_wR_factor_ref 0.2890
_reflns_number_gt 2858
_reflns_number_total 3950
_reflns_threshold_expression >2sigma(I)
_cod_data_source_file c7ce00202e2.cif
_cod_data_source_block a
_cod_depositor_comments
;
The following automatic conversions were performed:

'_symmetry_cell_setting' value 'Triclinic' changed to 'triclinic'
according to
/home/data/users/saulius/crontab/automatic-downloads/rss-feeds/RSC/lib/dictionaries/cif_core.dic
dictionary named 'cif_core.dic' version 2.4.2 from 2011-04-26.

'_exptl_absorpt_correction_type' value 'Numerical' changed to
'numerical' according to
/home/data/users/saulius/crontab/automatic-downloads/rss-feeds/RSC/lib/dictionaries/cif_core.dic
dictionary named 'cif_core.dic' version 2.4.2 from 2011-04-26.

Automatic conversion script
Id: cif_fix_values 4973 2017-02-22 13:04:09Z antanas 

 Adding full bibliography for 7227864--7227867.cif.
;
_cod_original_cell_volume 895.51(13)
_cod_original_sg_symbol_H-M 'P-1   '
_cod_database_code 7227866

loop_
_symmetry_equiv_pos_as_xyz
'x, y, z'
'-x, -y, -z'

loop_
_atom_site_label
_atom_site_type_symbol
_atom_site_fract_x
_atom_site_fract_y
_atom_site_fract_z
_atom_site_U_iso_or_equiv
_atom_site_adp_type
_atom_site_occupancy
_atom_site_symmetry_multiplicity
_atom_site_calc_flag
_atom_site_refinement_flags
_atom_site_disorder_assembly
_atom_site_disorder_group
Er1 Er -0.05577(5) 0.34884(4) 0.44358(3) 0.00689(10) Uani 1 1 d . . .
Er2 Er 0.26827(6) 0.01352(4) 0.45126(3) 0.00770(10) Uani 1 1 d . . .
Er3 Er 0.43099(5) 0.35052(4) 0.44312(3) 0.00711(10) Uani 1 1 d . . .
S1 S -0.2080(4) 0.3463(3) 0.22982(19) 0.0166(6) Uani 1 1 d . . .
S2 S 0.3118(6) -0.1447(3) 0.2404(3) 0.0354(8) Uani 1 1 d U A .
O1 O -0.0784(9) 0.4008(7) 0.2753(5) 0.0115(7) Uani 1 1 d U A .
O2 O -0.4072(10) 0.3828(7) 0.2785(5) 0.0135(7) Uani 1 1 d U . .
O3 O -0.1533(11) 0.1901(8) 0.2241(6) 0.0201(12) Uani 1 1 d U A .
O4 O 0.3121(10) -0.0139(7) 0.2844(5) 0.0136(7) Uani 1 1 d U . .
O5 O 0.1283(12) -0.2042(9) 0.2740(6) 0.0291(12) Uani 1 1 d U . .
O6 O 0.4781(12) -0.2600(9) 0.2546(6) 0.0265(12) Uani 1 1 d U . .
O7 O 0.2458(9) 0.2600(7) 0.3617(5) 0.0106(7) Uani 1 1 d U A .
H7 H 0.2739 0.2762 0.2903 0.013 Uiso 1 1 calc R . .
O8 O 0.181(3) 0.2175(19) 0.5341(14) 0.0083(7) Uani 0.33 1 d PU A 1
H8 H 0.1527 0.2016 0.6054 0.010 Uiso 1 1 calc R . .
O8A O 0.335(3) 0.203(2) 0.5570(14) 0.0091(7) Uani 0.33 1 d PU A 2
O8B O 0.281(3) 0.119(2) 0.5510(15) 0.0112(8) Uani 0.33 1 d PU A 3
O9 O -0.0440(9) 0.0998(7) 0.4224(5) 0.0121(7) Uani 1 1 d U . .
H9 H -0.0588 0.0920 0.3574 0.015 Uiso 1 1 calc R . .
O10 O 0.3353(15) -0.2445(12) 0.4608(8) 0.0092(7) Uani 0.590(12) 1 d PU . 1
H10 H 0.3718 -0.2730 0.3962 0.011 Uiso 1 1 calc R . .
O10A O 0.168(2) -0.2008(17) 0.4439(12) 0.0083(7) Uani 0.410(12) 1 d PU . 2
O11 O 0.5655(9) 0.0942(7) 0.4204(5) 0.0115(7) Uani 1 1 d U . .
H11 H 0.6420 0.0860 0.3553 0.014 Uiso 1 1 calc R . .
O12 O 0.3493(9) 0.4821(7) 0.5722(5) 0.0113(7) Uani 1 1 d U . .
H12 H 0.3372 0.4143 0.6353 0.014 Uiso 1 1 calc R . .
O13 O -0.1491(16) 0.4721(12) 0.5728(8) 0.0081(7) Uani 0.559(13) 1 d PU . 1
H13 H -0.1606 0.4042 0.6359 0.010 Uiso 1 1 calc R . .
O13A O -0.061(2) 0.4464(15) 0.5564(11) 0.0082(7) Uani 0.441(13) 1 d PU . 2
C1 C -0.1859(14) 0.4551(10) 0.1095(7) 0.012(2) Uani 1 1 d U A .
C2 C -0.0045(15) 0.4535(11) 0.0472(8) 0.015(2) Uani 1 1 d U . .
C3 C 0.1723(15) 0.3608(11) 0.0726(8) 0.020(2) Uani 1 1 d U A .
H3 H 0.1689 0.2972 0.1326 0.023 Uiso 1 1 calc R . .
C4 C 0.3453(13) 0.3696(10) 0.0054(7) 0.0115(14) Uani 1 1 d U . .
H4 H 0.4584 0.3129 0.0213 0.014 Uiso 1 1 calc R A .
C5 C -0.3500(15) 0.5372(11) 0.0855(8) 0.017(2) Uani 1 1 d U . .
H5 H -0.4662 0.5316 0.1296 0.021 Uiso 1 1 calc R A .
C6 C 0.3393(19) -0.0885(13) 0.1097(8) 0.027(3) Uani 1 1 d . . .
C7 C 0.503(2) -0.0203(16) 0.0500(10) 0.034(3) Uani 1 1 d U . .
C8 C 0.6244(19) 0.0279(15) 0.0923(10) 0.040(4) Uani 1 1 d . . .
H8A H 0.5999 0.0213 0.1596 0.048 Uiso 1 1 calc R A .
C9 C 0.7929(19) 0.0900(14) 0.0328(11) 0.041(3) Uani 1 1 d . . .
H9A H 0.8902 0.1098 0.0591 0.050 Uiso 1 1 calc R . .
C10 C 0.204(2) -0.1167(15) 0.0648(9) 0.038(4) Uani 1 1 d . . .
H10A H 0.0993 -0.1583 0.1051 0.046 Uiso 1 1 calc R . .

loop_
_atom_site_aniso_label
_atom_site_aniso_U_11
_atom_site_aniso_U_22
_atom_site_aniso_U_33
_atom_site_aniso_U_23
_atom_site_aniso_U_13
_atom_site_aniso_U_12
Er1 0.00530(16) 0.00503(15) 0.00985(18) 0.00142(14) -0.00319(14) -0.00055(13)
Er2 0.00663(16) 0.00676(15) 0.00949(17) 0.00193(13) -0.00439(14) -0.00075(13)
Er3 0.00549(17) 0.00545(16) 0.00946(18) 0.00150(14) -0.00282(15) -0.00001(14)
S1 0.0207(11) 0.0156(10) 0.0118(11) 0.0034(9) -0.0039(9) -0.0044(9)
S2 0.0567(15) 0.0180(12) 0.0255(15) -0.0017(11) -0.0018(15) -0.0010(11)
O1 0.0145(10) 0.0128(10) 0.0076(10) 0.0003(10) -0.0058(10) -0.0012(10)
O2 0.0164(11) 0.0146(11) 0.0090(11) 0.0006(10) -0.0043(10) -0.0016(10)
O3 0.0238(18) 0.0222(18) 0.0120(18) 0.0003(17) -0.0044(17) 0.0002(17)
O4 0.0175(11) 0.0146(11) 0.0084(11) -0.0013(10) -0.0045(10) 0.0002(10)
O5 0.0376(16) 0.0267(19) 0.018(2) 0.0019(19) -0.0062(19) 0.0031(15)
O6 0.0353(18) 0.0228(19) 0.017(2) 0.0017(19) -0.0031(19) -0.0001(16)
O7 0.0130(10) 0.0122(10) 0.0078(10) 0.0011(10) -0.0071(10) -0.0020(10)
O8 0.0117(10) 0.0096(10) 0.0059(10) -0.0015(10) -0.0057(10) -0.0024(10)
O8A 0.0129(11) 0.0104(11) 0.0061(11) -0.0016(11) -0.0060(11) -0.0018(11)
O8B 0.0150(11) 0.0123(11) 0.0070(11) -0.0011(11) -0.0047(11) -0.0017(11)
O9 0.0150(11) 0.0118(11) 0.0085(11) 0.0010(10) -0.0039(10) -0.0004(10)
O10 0.0120(10) 0.0106(10) 0.0065(10) -0.0007(10) -0.0054(10) -0.0013(10)
O10A 0.0122(11) 0.0100(11) 0.0055(11) -0.0015(11) -0.0063(11) -0.0028(11)
O11 0.0149(11) 0.0124(11) 0.0070(11) 0.0001(10) -0.0040(10) -0.0012(10)
O12 0.0155(11) 0.0120(10) 0.0080(11) -0.0014(10) -0.0056(10) -0.0021(10)
O13 0.0119(10) 0.0088(10) 0.0063(10) -0.0015(10) -0.0062(10) -0.0027(10)
O13A 0.0127(10) 0.0095(10) 0.0053(10) -0.0020(10) -0.0057(10) -0.0029(10)
C1 0.017(3) 0.007(3) 0.009(3) 0.003(3) -0.004(3) 0.001(3)
C2 0.014(3) 0.017(3) 0.012(3) 0.001(3) -0.002(3) -0.003(3)
C3 0.025(3) 0.020(3) 0.019(3) -0.007(3) -0.003(3) -0.012(3)
C4 0.009(2) 0.014(2) 0.013(2) -0.0014(17) -0.0060(17) -0.0017(17)
C5 0.017(3) 0.015(3) 0.016(4) 0.002(3) 0.007(3) -0.010(3)
C6 0.041(7) 0.020(5) 0.011(5) -0.004(4) 0.000(5) 0.011(5)
C7 0.041(4) 0.037(4) 0.025(4) -0.004(3) -0.010(3) -0.004(3)
C8 0.054(7) 0.054(7) 0.026(6) -0.014(5) -0.015(5) -0.022(6)
C9 0.037(6) 0.042(6) 0.058(7) -0.033(5) -0.034(5) 0.022(5)
C10 0.064(8) 0.043(6) 0.016(5) -0.008(5) -0.012(5) -0.022(6)

loop_
_atom_type_symbol
_atom_type_description
_atom_type_scat_dispersion_real
_atom_type_scat_dispersion_imag
_atom_type_scat_source
C C 0.0033 0.0016 'International Tables Vol C Tables 4.2.6.8 and 6.1.1.4'
H H 0.0000 0.0000 'International Tables Vol C Tables 4.2.6.8 and 6.1.1.4'
O O 0.0106 0.0060 'International Tables Vol C Tables 4.2.6.8 and 6.1.1.4'
S S 0.1246 0.1234 'International Tables Vol C Tables 4.2.6.8 and 6.1.1.4'
Er Er -0.2586 4.9576 'International Tables Vol C Tables 4.2.6.8 and 6.1.1.4'

loop_
_geom_angle_atom_site_label_1
_geom_angle_atom_site_label_2
_geom_angle_atom_site_label_3
_geom_angle
_geom_angle_site_symmetry_1
_geom_angle_site_symmetry_3
O13A Er1 O10A 78.3(6) . 2_556
O13A Er1 O13A 51.4(7) . 2_566
O10A Er1 O13A 129.5(6) 2_556 2_566
O13A Er1 O13 15.6(5) . .
O10A Er1 O13 74.2(5) 2_556 .
O13A Er1 O13 58.8(5) 2_566 .
O13A Er1 O7 116.1(5) . .
O10A Er1 O7 114.1(4) 2_556 .
O13A Er1 O7 87.4(4) 2_566 .
O13 Er1 O7 131.6(4) . .
O13A Er1 O9 134.9(4) . .
O10A Er1 O9 61.0(5) 2_556 .
O13A Er1 O9 156.3(4) 2_566 .
O13 Er1 O9 135.0(3) . .
O7 Er1 O9 69.4(2) . .
O13A Er1 O13 60.1(5) . 2_566
O10A Er1 O13 133.4(6) 2_556 2_566
O13A Er1 O13 15.8(4) 2_566 2_566
O13 Er1 O13 70.5(4) . 2_566
O7 Er1 O13 71.8(3) . 2_566
O9 Er1 O13 140.5(3) . 2_566
O13A Er1 O8 69.2(6) . .
O10A Er1 O8 68.9(6) 2_556 .
O13A Er1 O8 86.4(6) 2_566 .
O13 Er1 O8 82.1(5) . .
O7 Er1 O8 60.7(5) . .
O9 Er1 O8 78.3(5) . .
O13 Er1 O8 76.9(5) 2_566 .
O13A Er1 O1 143.1(4) . .
O10A Er1 O1 131.8(5) 2_556 .
O13A Er1 O1 97.0(4) 2_566 .
O13 Er1 O1 137.0(3) . .
O7 Er1 O1 74.8(2) . .
O9 Er1 O1 81.8(2) . .
O13 Er1 O1 94.8(3) 2_566 .
O8 Er1 O1 135.2(5) . .
O13A Er1 O10 86.7(5) . 2_556
O10A Er1 O10 31.6(5) 2_556 2_556
O13A Er1 O10 132.3(5) 2_566 2_556
O13 Er1 O10 75.3(4) . 2_556
O7 Er1 O10 137.1(3) . 2_556
O9 Er1 O10 69.1(3) . 2_556
O13 Er1 O10 145.7(4) 2_566 2_556
O8 Er1 O10 100.4(5) . 2_556
O1 Er1 O10 109.3(3) . 2_556
O13A Er1 O12 84.5(4) . 2_566
O10A Er1 O12 97.2(5) 2_556 2_566
O13A Er1 O12 84.4(4) 2_566 2_566
O13 Er1 O12 70.6(3) . 2_566
O7 Er1 O12 144.8(2) . 2_566
O9 Er1 O12 117.2(2) . 2_566
O13 Er1 O12 98.6(3) 2_566 2_566
O8 Er1 O12 152.0(5) . 2_566
O1 Er1 O12 72.3(2) . 2_566
O10 Er1 O12 67.7(3) 2_556 2_566
O13A Er1 Er2 110.4(4) . .
O10A Er1 Er2 72.4(4) 2_556 .
O13A Er1 Er2 116.5(4) 2_566 .
O13 Er1 Er2 121.7(3) . .
O7 Er1 Er2 41.80(15) . .
O9 Er1 Er2 41.64(17) . .
O13 Er1 Er2 101.8(3) 2_566 .
O8 Er1 Er2 41.6(5) . .
O1 Er1 Er2 100.45(15) . .
O10 Er1 Er2 97.5(2) 2_556 .
O12 Er1 Er2 158.85(18) 2_566 .
O8B Er2 O10A 136.9(7) . .
O8B Er2 O10 125.1(6) . .
O10A Er2 O10 32.0(5) . .
O8B Er2 O11 70.1(6) . .
O10A Er2 O11 134.6(4) . .
O10 Er2 O11 105.2(3) . .
O8B Er2 O8 26.8(7) . .
O10A Er2 O8 141.1(6) . .
O10 Er2 O8 147.7(5) . .
O11 Er2 O8 81.2(5) . .
O8B Er2 O9 81.3(6) . 2_556
O10A Er2 O9 58.2(4) . 2_556
O10 Er2 O9 70.9(3) . 2_556
O11 Er2 O9 141.7(3) . 2_556
O8 Er2 O9 84.5(5) . 2_556
O8B Er2 O9 102.9(6) . .
O10A Er2 O9 78.0(4) . .
O10 Er2 O9 109.9(3) . .
O11 Er2 O9 140.1(2) . .
O8 Er2 O9 79.2(5) . .
O9 Er2 O9 69.9(3) 2_556 .
O8B Er2 O7 81.0(6) . .
O10A Er2 O7 135.3(4) . .
O10 Er2 O7 151.8(3) . .
O11 Er2 O7 71.1(2) . .
O8 Er2 O7 60.5(5) . .
O9 Er2 O7 129.7(2) 2_556 .
O9 Er2 O7 69.0(2) . .
O8B Er2 O11 56.8(6) . 2_656
O10A Er2 O11 95.2(4) . 2_656
O10 Er2 O11 70.2(3) . 2_656
O11 Er2 O11 69.2(3) . 2_656
O8 Er2 O11 83.4(5) . 2_656
O9 Er2 O11 74.1(2) 2_556 2_656
O9 Er2 O11 141.1(2) . 2_656
O7 Er2 O11 129.4(3) . 2_656
O8B Er2 O4 152.9(6) . .
O10A Er2 O4 70.3(4) . .
O10 Er2 O4 77.5(3) . .
O11 Er2 O4 90.6(2) . .
O8 Er2 O4 134.6(5) . .
O9 Er2 O4 123.7(3) 2_556 .
O9 Er2 O4 79.3(2) . .
O7 Er2 O4 74.6(2) . .
O11 Er2 O4 134.8(2) 2_656 .
O8B Er2 O8A 13.6(7) . .
O10A Er2 O8A 150.2(5) . .
O10 Er2 O8A 133.2(5) . .
O11 Er2 O8A 59.4(4) . .
O8 Er2 O8A 26.5(6) . .
O9 Er2 O8A 94.6(4) 2_556 .
O9 Er2 O8A 105.6(4) . .
O7 Er2 O8A 70.3(4) . .
O11 Er2 O8A 63.0(4) 2_656 .
O4 Er2 O8A 139.5(4) . .
O8B Er2 Er3 47.5(6) . .
O10A Er2 Er3 175.6(4) . .
O10 Er2 Er3 148.6(3) . .
O11 Er2 Er3 44.19(16) . .
O8 Er2 Er3 42.2(4) . .
O9 Er2 Er3 125.77(18) 2_556 .
O9 Er2 Er3 101.30(17) . .
O7 Er2 Er3 41.35(18) . .
O11 Er2 Er3 88.04(17) 2_656 .
O4 Er2 Er3 105.35(17) . .
O8A Er2 Er3 34.2(4) . .
O8A Er3 O7 85.9(7) . .
O8A Er3 O12 75.4(6) . .
O7 Er3 O12 132.1(2) . .
O8A Er3 O10 67.4(7) . 2_656
O7 Er3 O10 136.0(3) . 2_656
O12 Er3 O10 75.7(3) . 2_656
O8A Er3 O12 129.1(7) . 2_666
O7 Er3 O12 145.0(2) . 2_666
O12 Er3 O12 69.0(3) . 2_666
O10 Er3 O12 69.2(3) 2_656 2_666
O8A Er3 O8 31.0(8) . .
O7 Er3 O8 60.9(5) . .
O12 Er3 O8 83.4(5) . .
O10 Er3 O8 98.3(5) 2_656 .
O12 Er3 O8 151.6(5) 2_666 .
O8A Er3 O2 144.8(6) . 1_655
O7 Er3 O2 74.8(2) . 1_655
O12 Er3 O2 138.7(2) . 1_655
O10 Er3 O2 107.2(3) 2_656 1_655
O12 Er3 O2 73.7(3) 2_666 1_655
O8 Er3 O2 134.5(6) . 1_655
O8A Er3 O13 102.0(6) . 2_566
O7 Er3 O13 71.2(3) . 2_566
O12 Er3 O13 70.3(4) . 2_566
O10 Er3 O13 146.0(4) 2_656 2_566
O12 Er3 O13 99.1(3) 2_666 2_566
O8 Er3 O13 76.7(5) . 2_566
O2 Er3 O13 99.3(3) 1_655 2_566
O8A Er3 O11 68.6(6) . .
O7 Er3 O11 69.6(2) . .
O12 Er3 O11 136.4(2) . .
O10 Er3 O11 68.2(3) 2_656 .
O12 Er3 O11 117.0(2) 2_666 .
O8 Er3 O11 78.5(4) . .
O2 Er3 O11 77.1(2) 1_655 .
O13 Er3 O11 140.2(4) 2_566 .
O8A Er3 O8B 18.2(8) . .
O7 Er3 O8B 68.8(5) . .
O12 Er3 O8B 91.9(5) . .
O10 Er3 O8B 78.6(5) 2_656 .
O12 Er3 O8B 145.6(5) 2_666 .
O8 Er3 O8B 24.2(6) . .
O2 Er3 O8B 129.3(5) 1_655 .
O13 Er3 O8B 100.9(5) 2_566 .
O11 Er3 O8B 58.0(4) . .
O8A Er3 Er2 50.8(6) . .
O7 Er3 Er2 42.16(15) . .
O12 Er3 Er2 123.41(16) . .
O10 Er3 Er2 95.6(3) 2_656 .
O12 Er3 Er2 158.49(15) 2_666 .
O8 Er3 Er2 41.9(5) . .
O2 Er3 Er2 97.62(18) 1_655 .
O13 Er3 Er2 101.8(3) 2_566 .
O11 Er3 Er2 41.48(16) . .
O8B Er3 Er2 32.8(5) . .
O8A Er3 Er1 72.9(6) . .
O7 Er3 Er1 40.66(15) . .
O12 Er3 Er1 91.49(17) . .
O10 Er3 Er1 140.2(3) 2_656 .
O12 Er3 Er1 140.94(15) 2_666 .
O8 Er3 Er1 42.2(5) . .
O2 Er3 Er1 106.96(19) 1_655 .
O13 Er3 Er1 41.8(3) 2_566 .
O11 Er3 Er1 100.57(17) . .
O8B Er3 Er1 64.1(5) . .
Er2 Er3 Er1 60.11(3) . .
O3 S1 O2 113.3(4) . .
O3 S1 O1 112.0(5) . .
O2 S1 O1 110.3(4) . .
O3 S1 C1 109.5(5) . .
O2 S1 C1 106.4(4) . .
O1 S1 C1 104.8(5) . .
O6 S2 O5 112.7(5) . .
O6 S2 O4 111.6(5) . .
O5 S2 O4 111.6(5) . .
O6 S2 C6 104.8(5) . .
O5 S2 C6 106.2(6) . .
O4 S2 C6 109.5(5) . .
S1 O1 Er1 127.7(4) . .
S1 O2 Er3 134.0(4) . 1_455
S2 O4 Er2 131.4(4) . .
Er1 O7 Er3 98.6(3) . .
Er1 O7 Er2 97.3(2) . .
Er3 O7 Er2 96.5(2) . .
Er1 O7 H7 119.8 . .
Er3 O7 H7 119.8 . .
Er2 O7 H7 119.8 . .
Er2 O8 Er3 95.9(6) . .
Er2 O8 Er1 96.1(8) . .
Er3 O8 Er1 96.0(6) . .
Er2 O8 H8 120.9 . .
Er3 O8 H8 120.9 . .
Er1 O8 H8 120.9 . .
Er3 O8A Er2 95.0(8) . .
Er2 O8B Er3 99.7(8) . .
Er1 O9 Er2 108.1(3) . 2_556
Er1 O9 Er2 96.4(3) . .
Er2 O9 Er2 110.1(3) 2_556 .
Er1 O9 H9 113.6 . .
Er2 O9 H9 113.6 2_556 .
Er2 O9 H9 113.6 . .
Er2 O10 Er3 111.2(5) . 2_656
Er2 O10 Er1 107.5(4) . 2_556
Er3 O10 Er1 102.0(4) 2_656 2_556
Er2 O10 H10 111.9 . .
Er3 O10 H10 111.9 2_656 .
Er1 O10 H10 111.9 2_556 .
Er1 O10A Er2 126.8(8) 2_556 .
Er2 O11 Er2 110.8(3) . 2_656
Er2 O11 Er3 94.3(2) . .
Er2 O11 Er3 106.8(3) 2_656 .
Er2 O11 H11 114.3 . .
Er2 O11 H11 114.3 2_656 .
Er3 O11 H11 114.3 . .
Er3 O12 Er3 111.0(3) . 2_666
Er3 O12 Er1 108.3(3) . 2_566
Er3 O12 Er1 102.0(2) 2_666 2_566
Er3 O12 H12 111.7 . .
Er3 O12 H12 111.7 2_666 .
Er1 O12 H12 111.7 2_566 .
Er1 O13 Er1 109.5(4) . 2_566
Er1 O13 Er3 110.8(5) . 2_566
Er1 O13 Er3 95.7(4) 2_566 2_566
Er1 O13 H13 113.2 . .
Er1 O13 H13 113.2 2_566 .
Er3 O13 H13 113.2 2_566 .
Er1 O13A Er1 128.6(7) . 2_566
C5 C1 C2 124.2(9) . .
C5 C1 S1 116.1(7) . .
C2 C1 S1 119.7(7) . .
C1 C2 C2 117.0(11) . 2_565
C1 C2 C3 124.0(9) . .
C2 C2 C3 119.1(11) 2_565 .
C4 C3 C2 119.1(9) . .
C4 C3 H3 120.5 . .
C2 C3 H3 120.5 . .
C3 C4 C5 120.6(9) . 2_565
C3 C4 H4 119.7 . .
C5 C4 H4 119.7 2_565 .
C1 C5 C4 120.1(9) . 2_565
C1 C5 H5 119.9 . .
C4 C5 H5 119.9 2_565 .
C10 C6 C7 118.7(11) . .
C10 C6 S2 118.7(9) . .
C7 C6 S2 122.6(11) . .
C8 C7 C7 123.6(17) . 2_655
C8 C7 C6 120.2(12) . .
C7 C7 C6 114.7(18) 2_655 .
C7 C8 C9 120.2(13) . .
C7 C8 H8A 119.9 . .
C9 C8 H8A 119.9 . .
C10 C9 C8 114.2(14) 2_655 .
C10 C9 H9A 122.9 2_655 .
C8 C9 H9A 122.9 . .
C9 C10 C6 126.7(13) 2_655 .
C9 C10 H10A 116.7 2_655 .
C6 C10 H10A 116.7 . .

loop_
_geom_bond_atom_site_label_1
_geom_bond_atom_site_label_2
_geom_bond_distance
_geom_bond_site_symmetry_2
Er1 O13A 1.999(16) .
Er1 O10A 2.000(15) 2_556
Er1 O13A 2.203(15) 2_566
Er1 O13 2.281(12) .
Er1 O7 2.314(6) .
Er1 O9 2.360(7) .
Er1 O13 2.355(12) 2_566
Er1 O8 2.371(19) .
Er1 O1 2.393(7) .
Er1 O10 2.402(11) 2_556
Er1 O12 2.408(6) 2_566
Er1 Er2 3.5057(12) .
Er2 O8B 1.92(2) .
Er2 O10A 2.254(17) .
Er2 O10 2.316(11) .
Er2 O11 2.316(7) .
Er2 O8 2.343(19) .
Er2 O9 2.340(6) 2_556
Er2 O9 2.344(7) .
Er2 O7 2.356(6) .
Er2 O11 2.364(7) 2_656
Er2 O4 2.399(7) .
Er2 O8A 2.71(2) .
Er2 Er3 3.4872(8) .
Er3 O8A 1.969(18) .
Er3 O7 2.319(8) .
Er3 O12 2.328(7) .
Er3 O10 2.358(11) 2_656
Er3 O12 2.354(7) 2_666
Er3 O8 2.353(18) .
Er3 O2 2.363(7) 1_655
Er3 O13 2.381(11) 2_566
Er3 O11 2.438(6) .
Er3 O8B 2.609(19) .
S1 O3 1.433(8) .
S1 O2 1.458(7) .
S1 O1 1.462(8) .
S1 C1 1.790(10) .
S2 O6 1.467(9) .
S2 O5 1.467(10) .
S2 O4 1.474(8) .
S2 C6 1.808(12) .
O2 Er3 2.363(7) 1_455
O7 H7 0.9800 .
O8 H8 0.9800 .
O9 Er2 2.340(6) 2_556
O9 H9 0.9800 .
O10 Er3 2.358(11) 2_656
O10 Er1 2.402(10) 2_556
O10 H10 0.9800 .
O10A Er1 2.000(15) 2_556
O11 Er2 2.364(7) 2_656
O11 H11 0.9800 .
O12 Er3 2.354(7) 2_666
O12 Er1 2.408(6) 2_566
O12 H12 0.9800 .
O13 Er1 2.355(12) 2_566
O13 Er3 2.381(11) 2_566
O13 H13 0.9800 .
O13A Er1 2.203(15) 2_566
C1 C5 1.354(14) .
C1 C2 1.405(13) .
C2 C2 1.43(2) 2_565
C2 C3 1.470(15) .
C3 C4 1.395(13) .
C3 H3 0.9300 .
C4 C5 1.396(14) 2_565
C4 H4 0.9300 .
C5 C4 1.396(14) 2_565
C5 H5 0.9300 .
C6 C10 1.37(2) .
C6 C7 1.451(19) .
C7 C8 1.35(2) .
C7 C7 1.41(3) 2_655
C8 C9 1.453(19) .
C8 H8A 0.9300 .
C9 C10 1.36(2) 2_655
C9 H9A 0.9300 .
C10 C9 1.36(2) 2_655
C10 H10A 0.9300 .
